data_7025892
loop_
_publ_author_name
'Wang, Jiao'
'Pan, Yingli'
'Chen, Jiangfang'
'Gu, Jiansheng'
'Zhang, Yong'
'Jia, Dingxian'

_publ_section_title
;
 Investigating metal size effects in the Ln/As/Se/amine (Ln = lanthanide
 excluding Pm, amine = en, dien, en+trien) systems: solvothermal syntheses
 and characterizations of lanthanide selenidoarsenates.
;
_journal_issue 30
_journal_name_full 'Dalton transactions (Cambridge, England : 2003)'
_journal_page_first 7066
_journal_page_last 7072
_journal_paper_doi 10.1039/c0dt00040j
_journal_volume 39
_journal_year 2010
_chemical_absolute_configuration unk
_chemical_formula_moiety 'C8 H26 As La N6 Se4'
_chemical_formula_sum 'C8 H26 As La N6 Se4'
_chemical_formula_weight 736.02
_chemical_name_systematic
;
?
;
_space_group_IT_number 19
_symmetry_cell_setting orthorhombic
_symmetry_Int_Tables_number 19
_symmetry_space_group_name_Hall 'P 2ac 2ab'
_symmetry_space_group_name_H-M 'P 21 21 21'
_atom_sites_solution_hydrogens geom
_atom_sites_solution_primary direct
_atom_sites_solution_secondary difmap
_audit_creation_method SHELXL-97
_cell_angle_alpha 90.00
_cell_angle_beta 90.00
_cell_angle_gamma 90.00
_cell_formula_units_Z 4
_cell_length_a 8.7554(15)
_cell_length_b 11.3211(18)
_cell_length_c 19.807(4)
_cell_measurement_reflns_used 9908
_cell_measurement_temperature 223(2)
_cell_measurement_theta_max 25.35
_cell_measurement_theta_min 3.1
_cell_volume 1963.3(6)
_computing_cell_refinement CrystalClear
_computing_data_collection CrystalClear
_computing_data_reduction CrystalStructure
_computing_structure_refinement 'SHELXL-97 (Sheldrick, 1997)'
_computing_structure_solution 'SHELXS-97 (Sheldrick, 1990)'
_diffrn_ambient_temperature 223(2)
_diffrn_detector_area_resol_mean 14.63
_diffrn_measured_fraction_theta_full 0.997
_diffrn_measured_fraction_theta_max 0.997
_diffrn_measurement_device_type 'Rigaku Saturn'
_diffrn_measurement_method \w
_diffrn_radiation_monochromator graphite
_diffrn_radiation_source 'fine-focus sealed tube'
_diffrn_radiation_type MoK\a
_diffrn_radiation_wavelength 0.71073
_diffrn_reflns_av_R_equivalents 0.0694
_diffrn_reflns_av_sigmaI/netI 0.1130
_diffrn_reflns_limit_h_max 9
_diffrn_reflns_limit_h_min -10
_diffrn_reflns_limit_k_max 12
_diffrn_reflns_limit_k_min -13
_diffrn_reflns_limit_l_max 23
_diffrn_reflns_limit_l_min -23
_diffrn_reflns_number 10006
_diffrn_reflns_theta_full 25.34
_diffrn_reflns_theta_max 25.34
_diffrn_reflns_theta_min 3.11
_exptl_absorpt_coefficient_mu 11.264
_exptl_absorpt_correction_T_max 0.3988
_exptl_absorpt_correction_T_min 0.0565
_exptl_absorpt_correction_type multi-scan
_exptl_absorpt_process_details 'Jacobson, R. (1998) Private communication'
_exptl_crystal_colour red
_exptl_crystal_density_diffrn 2.490
_exptl_crystal_density_method 'not measured'
_exptl_crystal_description platelet
_exptl_crystal_F_000 1368
_exptl_crystal_size_max 0.60
_exptl_crystal_size_mid 0.40
_exptl_crystal_size_min 0.10
_refine_diff_density_max 0.990
_refine_diff_density_min -1.161
_refine_diff_density_rms 0.217
_refine_ls_abs_structure_details 'Flack H D (1983), Acta Cryst. A39, 876-881'
_refine_ls_abs_structure_Flack 0.17(2)
_refine_ls_extinction_method none
_refine_ls_goodness_of_fit_ref 0.892
_refine_ls_hydrogen_treatment constr
_refine_ls_matrix_type full
_refine_ls_number_parameters 183
_refine_ls_number_reflns 3582
_refine_ls_number_restraints 0
_refine_ls_restrained_S_all 0.892
_refine_ls_R_factor_all 0.0383
_refine_ls_R_factor_gt 0.0326
_refine_ls_shift/su_max 0.001
_refine_ls_shift/su_mean 0.000
_refine_ls_structure_factor_coef Fsqd
_refine_ls_weighting_details 'calc w=1/[\s^2^(Fo^2^)+(0.0437P)^2^+0.0000P] where P=(Fo^2^+2Fc^2^)/3'
_refine_ls_weighting_scheme calc
_refine_ls_wR_factor_gt 0.0693
_refine_ls_wR_factor_ref 0.0708
_reflns_number_gt 2686
_reflns_number_total 3582
_reflns_threshold_expression >2sigma(I)
_cod_data_source_file c0dt00040j.txt
_cod_data_source_block complex_3a
_cod_database_code 7025892

loop_
_symmetry_equiv_pos_as_xyz
'x, y, z'
'x+1/2, -y+1/2, -z'
'-x, y+1/2, -z+1/2'
'-x+1/2, -y, z+1/2'

loop_
_atom_site_label
_atom_site_type_symbol
_atom_site_fract_x
_atom_site_fract_y
_atom_site_fract_z
_atom_site_U_iso_or_equiv
_atom_site_adp_type
_atom_site_occupancy
_atom_site_symmetry_multiplicity
_atom_site_calc_flag
_atom_site_refinement_flags
As1 As 1.22469(8) 0.50068(6) 0.90809(6) 0.01982(19) Uani 1 1 d .
Se1 Se 1.42589(8) 0.63326(6) 0.90841(6) 0.0251(2) Uani 1 1 d .
Se2 Se 1.07132(9) 0.53550(9) 1.00093(5) 0.0284(2) Uani 1 1 d .
Se3 Se 1.07368(9) 0.53674(9) 0.81487(5) 0.0280(2) Uani 1 1 d .
Se4 Se 1.31300(8) 0.30985(6) 0.90757(6) 0.0257(2) Uani 1 1 d .
La1 La 0.77739(4) 0.53348(3) 0.90844(3) 0.01726(12) Uani 1 1 d .
N1 N 0.6268(8) 0.4026(6) 0.9990(4) 0.025(2) Uani 1 1 d .
H1A H 0.5439 0.3704 0.9783 0.030 Uiso 1 1 calc R
H1B H 0.6886 0.3420 1.0119 0.030 Uiso 1 1 calc R
N2 N 0.7129(8) 0.6403(6) 1.0237(4) 0.0240(17) Uani 1 1 d .
H2A H 0.7904 0.6908 1.0339 0.029 Uiso 1 1 calc R
H2B H 0.6268 0.6843 1.0180 0.029 Uiso 1 1 calc R
N3 N 0.8419(8) 0.7662(5) 0.9000(5) 0.0301(19) Uani 1 1 d .
H3A H 0.8040 0.8021 0.9375 0.036 Uiso 1 1 calc R
H3B H 0.9452 0.7747 0.9010 0.036 Uiso 1 1 calc R
N4 N 0.7030(8) 0.6435(6) 0.7928(4) 0.0255(19) Uani 1 1 d .
H4 H 0.6036 0.6663 0.8002 0.031 Uiso 1 1 calc R
N5 N 0.6390(7) 0.3969(6) 0.8131(4) 0.0232(19) Uani 1 1 d .
H5 H 0.5511 0.3685 0.8328 0.028 Uiso 1 1 calc R
N6 N 0.8712(7) 0.3057(5) 0.9031(5) 0.0296(18) Uani 1 1 d .
H6A H 0.9698 0.3038 0.8886 0.036 Uiso 1 1 calc R
H6B H 0.8689 0.2749 0.9455 0.036 Uiso 1 1 calc R
C1 C 0.5745(9) 0.4642(8) 1.0601(5) 0.029(2) Uani 1 1 d .
H1C H 0.5610 0.4068 1.0967 0.035 Uiso 1 1 calc R
H1D H 0.4754 0.5013 1.0513 0.035 Uiso 1 1 calc R
C2 C 0.6893(9) 0.5588(7) 1.0821(5) 0.030(2) Uani 1 1 d .
H2C H 0.6497 0.6026 1.1210 0.036 Uiso 1 1 calc R
H2D H 0.7863 0.5219 1.0950 0.036 Uiso 1 1 calc R
C3 C 0.7847(13) 0.8289(7) 0.8414(5) 0.038(2) Uani 1 1 d .
H3C H 0.8490 0.8984 0.8335 0.046 Uiso 1 1 calc R
H3D H 0.6810 0.8569 0.8510 0.046 Uiso 1 1 calc R
C4 C 0.7813(13) 0.7571(7) 0.7795(6) 0.040(3) Uani 1 1 d .
H4A H 0.8859 0.7420 0.7641 0.048 Uiso 1 1 calc R
H4B H 0.7274 0.8001 0.7438 0.048 Uiso 1 1 calc R
C5 C 0.6899(12) 0.5654(7) 0.7365(6) 0.041(3) Uani 1 1 d .
H5A H 0.7917 0.5370 0.7238 0.049 Uiso 1 1 calc R
H5B H 0.6476 0.6086 0.6979 0.049 Uiso 1 1 calc R
C6 C 0.5897(10) 0.4622(9) 0.7522(5) 0.037(2) Uani 1 1 d .
H6C H 0.5897 0.4082 0.7135 0.044 Uiso 1 1 calc R
H6D H 0.4848 0.4901 0.7588 0.044 Uiso 1 1 calc R
C7 C 0.7317(12) 0.2926(7) 0.7965(6) 0.042(3) Uani 1 1 d .
H7A H 0.8228 0.3171 0.7714 0.050 Uiso 1 1 calc R
H7B H 0.6725 0.2390 0.7678 0.050 Uiso 1 1 calc R
C8 C 0.7780(13) 0.2304(7) 0.8584(6) 0.044(3) Uani 1 1 d .
H8A H 0.6865 0.2045 0.8828 0.053 Uiso 1 1 calc R
H8B H 0.8367 0.1599 0.8461 0.053 Uiso 1 1 calc R

loop_
_atom_site_aniso_label
_atom_site_aniso_U_11
_atom_site_aniso_U_22
_atom_site_aniso_U_33
_atom_site_aniso_U_23
_atom_site_aniso_U_13
_atom_site_aniso_U_12
As1 0.0124(3) 0.0223(4) 0.0248(5) -0.0015(4) -0.0003(4) 0.0000(3)
Se1 0.0146(3) 0.0198(3) 0.0409(6) -0.0027(5) 0.0017(5) -0.0002(3)
Se2 0.0175(4) 0.0445(5) 0.0231(6) -0.0051(5) 0.0004(4) 0.0000(5)
Se3 0.0186(4) 0.0417(5) 0.0236(6) 0.0014(5) -0.0002(4) 0.0035(5)
Se4 0.0229(4) 0.0196(3) 0.0345(6) 0.0003(4) 0.0011(5) -0.0016(3)
La1 0.01447(18) 0.01768(19) 0.0196(3) -0.0009(3) -0.0003(2) 0.00008(17)
N1 0.021(4) 0.020(3) 0.035(6) -0.001(3) -0.003(3) -0.004(3)
N2 0.021(4) 0.028(3) 0.023(5) 0.000(3) 0.000(3) 0.000(4)
N3 0.047(4) 0.024(3) 0.019(5) 0.001(4) -0.005(4) -0.008(3)
N4 0.025(4) 0.031(4) 0.021(5) 0.002(3) -0.004(3) -0.005(4)
N5 0.016(4) 0.024(4) 0.030(6) 0.001(3) -0.001(3) 0.001(3)
N6 0.026(3) 0.028(3) 0.035(6) -0.001(5) 0.000(4) 0.003(3)
C1 0.028(4) 0.024(4) 0.034(6) 0.002(4) 0.005(4) 0.002(5)
C2 0.031(4) 0.038(5) 0.022(7) 0.003(5) -0.003(5) 0.001(4)
C3 0.060(6) 0.024(4) 0.031(7) 0.005(4) -0.004(6) -0.011(5)
C4 0.066(7) 0.027(4) 0.026(7) 0.008(4) -0.011(6) -0.006(5)
C5 0.055(6) 0.037(5) 0.032(8) -0.002(5) -0.011(6) 0.000(5)
C6 0.031(5) 0.052(6) 0.028(7) -0.004(5) -0.009(5) -0.004(5)
C7 0.046(6) 0.034(5) 0.046(8) -0.019(5) -0.006(6) 0.011(5)
C8 0.046(6) 0.020(4) 0.067(9) -0.006(5) -0.008(6) 0.011(5)

loop_
_atom_type_symbol
_atom_type_description
_atom_type_scat_dispersion_real
_atom_type_scat_dispersion_imag
_atom_type_scat_source
C C 0.0033 0.0016 'International Tables Vol C Tables 4.2.6.8 and 6.1.1.4'
H H 0.0000 0.0000 'International Tables Vol C Tables 4.2.6.8 and 6.1.1.4'
N N 0.0061 0.0033 'International Tables Vol C Tables 4.2.6.8 and 6.1.1.4'
As As 0.0499 2.0058 'International Tables Vol C Tables 4.2.6.8 and 6.1.1.4'
Se Se -0.0929 2.2259 'International Tables Vol C Tables 4.2.6.8 and 6.1.1.4'
La La -0.2871 2.4523 'International Tables Vol C Tables 4.2.6.8 and 6.1.1.4'

loop_
_geom_angle_atom_site_label_1
_geom_angle_atom_site_label_2
_geom_angle_atom_site_label_3
_geom_angle
_geom_angle_site_symmetry_3
Se4 As1 Se3 110.86(5) .
Se4 As1 Se2 111.10(5) .
Se3 As1 Se2 105.88(4) .
Se4 As1 Se1 110.74(4) .
Se3 As1 Se1 108.88(5) .
Se2 As1 Se1 109.23(5) .
As1 Se1 La1 119.41(3) 1_655
As1 Se2 La1 90.61(4) .
As1 Se3 La1 89.94(4) .
N2 La1 N1 64.5(2) .
N2 La1 N3 69.6(2) .
N1 La1 N3 133.3(2) .
N2 La1 N4 118.16(19) .
N1 La1 N4 135.2(2) .
N3 La1 N4 63.0(2) .
N2 La1 N5 139.7(2) .
N1 La1 N5 86.1(2) .
N3 La1 N5 127.2(2) .
N4 La1 N5 64.2(2) .
N2 La1 N6 122.3(3) .
N1 La1 N6 69.4(2) .
N3 La1 N6 149.7(2) .
N4 La1 N6 118.8(3) .
N5 La1 N6 64.4(2) .
N2 La1 Se2 70.74(16) .
N1 La1 Se2 90.95(17) .
N3 La1 Se2 81.86(16) .
N4 La1 Se2 133.49(15) .
N5 La1 Se2 140.19(13) .
N6 La1 Se2 77.44(17) .
N2 La1 Se3 132.09(15) .
N1 La1 Se3 142.89(15) .
N3 La1 Se3 77.44(18) .
N4 La1 Se3 72.31(16) .
N5 La1 Se3 88.02(16) .
N6 La1 Se3 75.03(17) .
Se2 La1 Se3 70.99(3) .
N2 La1 Se1 69.02(16) 1_455
N1 La1 Se1 74.23(16) 1_455
N3 La1 Se1 81.95(16) 1_455
N4 La1 Se1 67.22(16) 1_455
N5 La1 Se1 77.18(14) 1_455
N6 La1 Se1 127.79(13) 1_455
Se2 La1 Se1 139.67(3) 1_455
Se3 La1 Se1 139.44(3) 1_455
C1 N1 La1 116.3(5) .
C1 N1 H1A 108.2 .
La1 N1 H1A 108.2 .
C1 N1 H1B 108.2 .
La1 N1 H1B 108.2 .
H1A N1 H1B 107.4 .
C2 N2 La1 114.5(5) .
C2 N2 H2A 108.6 .
La1 N2 H2A 108.6 .
C2 N2 H2B 108.6 .
La1 N2 H2B 108.6 .
H2A N2 H2B 107.6 .
C3 N3 La1 117.1(5) .
C3 N3 H3A 108.0 .
La1 N3 H3A 108.0 .
C3 N3 H3B 108.0 .
La1 N3 H3B 108.0 .
H3A N3 H3B 107.3 .
C5 N4 C4 115.9(8) .
C5 N4 La1 113.4(5) .
C4 N4 La1 116.2(6) .
C5 N4 H4 102.9 .
C4 N4 H4 102.9 .
La1 N4 H4 102.9 .
C7 N5 C6 112.4(8) .
C7 N5 La1 111.4(5) .
C6 N5 La1 114.3(5) .
C7 N5 H5 106.0 .
C6 N5 H5 106.0 .
La1 N5 H5 106.0 .
C8 N6 La1 113.9(5) .
C8 N6 H6A 108.8 .
La1 N6 H6A 108.8 .
C8 N6 H6B 108.8 .
La1 N6 H6B 108.8 .
H6A N6 H6B 107.7 .
N1 C1 C2 111.2(7) .
N1 C1 H1C 109.4 .
C2 C1 H1C 109.4 .
N1 C1 H1D 109.4 .
C2 C1 H1D 109.4 .
H1C C1 H1D 108.0 .
N2 C2 C1 107.6(8) .
N2 C2 H2C 110.2 .
C1 C2 H2C 110.2 .
N2 C2 H2D 110.2 .
C1 C2 H2D 110.2 .
H2C C2 H2D 108.5 .
N3 C3 C4 113.8(8) .
N3 C3 H3C 108.8 .
C4 C3 H3C 108.8 .
N3 C3 H3D 108.8 .
C4 C3 H3D 108.8 .
H3C C3 H3D 107.7 .
C3 C4 N4 110.0(9) .
C3 C4 H4A 109.7 .
N4 C4 H4A 109.7 .
C3 C4 H4B 109.7 .
N4 C4 H4B 109.7 .
H4A C4 H4B 108.2 .
N4 C5 C6 111.7(9) .
N4 C5 H5A 109.3 .
C6 C5 H5A 109.3 .
N4 C5 H5B 109.3 .
C6 C5 H5B 109.3 .
H5A C5 H5B 107.9 .
C5 C6 N5 112.9(7) .
C5 C6 H6C 109.0 .
N5 C6 H6C 109.0 .
C5 C6 H6D 109.0 .
N5 C6 H6D 109.0 .
H6C C6 H6D 107.8 .
N5 C7 C8 110.6(9) .
N5 C7 H7A 109.5 .
C8 C7 H7A 109.5 .
N5 C7 H7B 109.5 .
C8 C7 H7B 109.5 .
H7A C7 H7B 108.1 .
N6 C8 C7 112.1(8) .
N6 C8 H8A 109.2 .
C7 C8 H8A 109.2 .
N6 C8 H8B 109.2 .
C7 C8 H8B 109.2 .
H8A C8 H8B 107.9 .

loop_
_geom_bond_atom_site_label_1
_geom_bond_atom_site_label_2
_geom_bond_distance
_geom_bond_site_symmetry_2
As1 Se4 2.2945(10) .
As1 Se3 2.3074(14) .
As1 Se2 2.3109(14) .
As1 Se1 2.3143(10) .
Se1 La1 3.2783(9) 1_655
Se2 La1 3.1590(11) .
Se3 La1 3.1885(11) .
La1 N2 2.645(7) .
La1 N1 2.674(8) .
La1 N3 2.699(6) .
La1 N4 2.688(7) .
La1 N5 2.725(8) .
La1 N6 2.709(6) .
La1 Se1 3.2783(9) 1_455
N1 C1 1.470(11) .
N1 H1A 0.9100 .
N1 H1B 0.9100 .
N2 C2 1.494(12) .
N2 H2A 0.9100 .
N2 H2B 0.9100 .
N3 C3 1.450(12) .
N3 H3A 0.9100 .
N3 H3B 0.9100 .
N4 C5 1.427(12) .
N4 C4 1.480(10) .
N4 H4 0.9200 .
N5 C7 1.470(10) .
N5 C6 1.479(12) .
N5 H5 0.9200 .
N6 C8 1.476(12) .
N6 H6A 0.9100 .
N6 H6B 0.9100 .
C1 C2 1.532(11) .
C1 H1C 0.9800 .
C1 H1D 0.9800 .
C2 H2C 0.9800 .
C2 H2D 0.9800 .
C3 C4 1.471(13) .
C3 H3C 0.9800 .
C3 H3D 0.9800 .
C4 H4A 0.9800 .
C4 H4B 0.9800 .
C5 C6 1.494(13) .
C5 H5A 0.9800 .
C5 H5B 0.9800 .
C6 H6C 0.9800 .
C6 H6D 0.9800 .
C7 C8 1.469(14) .
C7 H7A 0.9800 .
C7 H7B 0.9800 .
C8 H8A 0.9800 .
C8 H8B 0.9800 .

loop_
_geom_hbond_atom_site_label_D
_geom_hbond_atom_site_label_H
_geom_hbond_atom_site_label_A
_geom_hbond_distance_DH
_geom_hbond_distance_HA
_geom_hbond_distance_DA
_geom_hbond_angle_DHA
_geom_hbond_site_symmetry_A
N1 H1A Se4 0.91 2.55 3.454(7) 170.6 1_455
N1 H1B Se4 0.91 2.59 3.445(8) 157.5 2_457
N2 H2A Se1 0.91 2.58 3.443(7) 157.6 2_467
N2 H2B Se1 0.91 2.85 3.396(8) 119.6 1_455
N3 H3A N2 0.91 2.63 3.051(11) 109.2 .
N4 H4 Se1 0.92 2.67 3.339(8) 129.8 1_455
N5 H5 Se4 0.92 2.64 3.552(7) 170.0 1_455
N6 H6A Se4 0.91 3.03 3.869(6) 154.3 .

loop_
_geom_torsion_atom_site_label_1
_geom_torsion_atom_site_label_2
_geom_torsion_atom_site_label_3
_geom_torsion_atom_site_label_4
_geom_torsion
_geom_torsion_site_symmetry_1
_geom_torsion_site_symmetry_4
Se4 As1 Se1 La1 -0.14(8) . 1_655
Se3 As1 Se1 La1 -122.27(5) . 1_655
Se2 As1 Se1 La1 122.54(5) . 1_655
Se4 As1 Se2 La1 -106.26(4) . .
Se3 As1 Se2 La1 14.17(4) . .
Se1 As1 Se2 La1 131.28(4) . .
Se4 As1 Se3 La1 106.55(4) . .
Se2 As1 Se3 La1 -14.04(4) . .
Se1 As1 Se3 La1 -131.38(4) . .
As1 Se2 La1 N2 -161.01(16) . .
As1 Se2 La1 N1 136.53(16) . .
As1 Se2 La1 N3 -89.84(19) . .
As1 Se2 La1 N4 -50.1(2) . .
As1 Se2 La1 N5 51.5(3) . .
As1 Se2 La1 N6 67.9(2) . .
As1 Se2 La1 Se3 -10.39(3) . .
As1 Se2 La1 Se1 -157.07(4) . 1_455
As1 Se3 La1 N2 49.0(2) . .
As1 Se3 La1 N1 -54.4(3) . .
As1 Se3 La1 N3 96.01(18) . .
As1 Se3 La1 N4 161.32(16) . .
As1 Se3 La1 N5 -135.18(14) . .
As1 Se3 La1 N6 -71.2(2) . .
As1 Se3 La1 Se2 10.40(3) . .
As1 Se3 La1 Se1 157.27(4) . 1_455
N2 La1 N1 C1 6.8(6) . .
N3 La1 N1 C1 -4.9(7) . .
N4 La1 N1 C1 -98.4(6) . .
N5 La1 N1 C1 -144.9(6) . .
N6 La1 N1 C1 151.0(6) . .
Se2 La1 N1 C1 74.8(6) . .
Se3 La1 N1 C1 133.6(5) . .
Se1 La1 N1 C1 -67.1(6) 1_455 .
N1 La1 N2 C2 23.9(5) . .
N3 La1 N2 C2 -165.2(6) . .
N4 La1 N2 C2 153.3(5) . .
N5 La1 N2 C2 70.9(6) . .
N6 La1 N2 C2 -16.4(6) . .
Se2 La1 N2 C2 -76.9(5) . .
Se3 La1 N2 C2 -115.6(5) . .
Se1 La1 N2 C2 105.8(5) 1_455 .
N2 La1 N3 C3 -131.4(7) . .
N1 La1 N3 C3 -120.2(7) . .
N4 La1 N3 C3 7.6(7) . .
N5 La1 N3 C3 6.3(8) . .
N6 La1 N3 C3 109.0(8) . .
Se2 La1 N3 C3 156.2(7) . .
Se3 La1 N3 C3 84.0(7) . .
Se1 La1 N3 C3 -60.9(7) 1_455 .
N2 La1 N4 C5 -158.5(6) . .
N1 La1 N4 C5 -77.4(7) . .
N3 La1 N4 C5 157.3(7) . .
N5 La1 N4 C5 -23.9(6) . .
N6 La1 N4 C5 11.7(7) . .
Se2 La1 N4 C5 112.0(6) . .
Se3 La1 N4 C5 72.7(6) . .
Se1 La1 N4 C5 -110.2(6) 1_455 .
N2 La1 N4 C4 63.4(7) . .
N1 La1 N4 C4 144.5(6) . .
N3 La1 N4 C4 19.2(6) . .
N5 La1 N4 C4 -162.0(7) . .
N6 La1 N4 C4 -126.4(6) . .
Se2 La1 N4 C4 -26.1(7) . .
Se3 La1 N4 C4 -65.4(6) . .
Se1 La1 N4 C4 111.7(7) 1_455 .
N2 La1 N5 C7 -131.6(6) . .
N1 La1 N5 C7 -90.1(6) . .
N3 La1 N5 C7 125.8(6) . .
N4 La1 N5 C7 124.5(6) . .
N6 La1 N5 C7 -21.1(6) . .
Se2 La1 N5 C7 -3.4(8) . .
Se3 La1 N5 C7 53.2(6) . .
Se1 La1 N5 C7 -164.8(6) 1_455 .
N2 La1 N5 C6 99.7(6) . .
N1 La1 N5 C6 141.2(6) . .
N3 La1 N5 C6 -2.9(7) . .
N4 La1 N5 C6 -4.2(6) . .
N6 La1 N5 C6 -149.8(6) . .
Se2 La1 N5 C6 -132.1(5) . .
Se3 La1 N5 C6 -75.5(6) . .
Se1 La1 N5 C6 66.5(5) 1_455 .
N2 La1 N6 C8 125.4(7) . .
N1 La1 N6 C8 86.8(7) . .
N3 La1 N6 C8 -129.3(7) . .
N4 La1 N6 C8 -44.3(8) . .
N5 La1 N6 C8 -8.8(7) . .
Se2 La1 N6 C8 -177.3(7) . .
Se3 La1 N6 C8 -103.9(7) . .
Se1 La1 N6 C8 38.1(8) 1_455 .
La1 N1 C1 C2 -35.5(9) . .
La1 N2 C2 C1 -50.6(7) . .
N1 C1 C2 N2 56.0(9) . .
La1 N3 C3 C4 -34.0(12) . .
N3 C3 C4 N4 50.6(12) . .
C5 N4 C4 C3 179.3(9) . .
La1 N4 C4 C3 -43.7(10) . .
C4 N4 C5 C6 -171.5(8) . .
La1 N4 C5 C6 50.3(9) . .
N4 C5 C6 N5 -54.7(11) . .
C7 N5 C6 C5 -97.4(10) . .
La1 N5 C6 C5 30.8(10) . .
C6 N5 C7 C8 -180.0(8) . .
La1 N5 C7 C8 50.3(9) . .
La1 N6 C8 C7 38.8(11) . .
N5 C7 C8 N6 -60.7(12) . .
